data_7212100
loop_
_publ_author_name
'Nayak, Susanta K.'
'Venugopala, K. N.'
'Chopra, Deepak'
Vasu,
'Row, T. N. Guru'

_publ_section_title
;
 Effect of substitution on molecular conformation and packing features in
 a series of aryl substituted
 ethyl-6-methyl-4-phenyl-2-thioxo-1,2,3,4-tetrahydropyrimidine-5-carboxylates
;
_journal_issue 4
_journal_name_full CrystEngComm
_journal_page_first 1205
_journal_paper_doi 10.1039/b919648j
_journal_volume 12
_journal_year 2010
_chemical_compound_source 'see text'
_chemical_formula_moiety 'C17 H22 N2 O5 S'
_chemical_formula_sum 'C17 H22 N2 O5 S'
_chemical_formula_weight 366.44
_chemical_name_common
;
4-(2,3,4-trimethoxy-phenyl)-6-methyl-2-thioxo-1,2,3,4-
tetrahydro-pyrimidine-5-carboxylic acid ethyl ester
;
_chemical_name_systematic
;
4-(2,3,4-trimethoxy-phenyl)-6-methyl-2-thioxo-1,2,3,4-tetrahydro-pyrimidine-5-
carboxylic acid ethyl ester

;
_space_group_IT_number 2
_symmetry_cell_setting triclinic
_symmetry_Int_Tables_number 2
_symmetry_space_group_name_Hall '-P 1'
_symmetry_space_group_name_H-M 'P -1'
_atom_sites_solution_hydrogens geom
_atom_sites_solution_primary direct
_atom_sites_solution_secondary difmap
_cell_angle_alpha 84.489(3)
_cell_angle_beta 74.115(3)
_cell_angle_gamma 69.045(4)
_cell_formula_units_Z 2
_cell_length_a 8.0235(3)
_cell_length_b 10.6374(5)
_cell_length_c 11.8171(4)
_cell_measurement_reflns_used 360
_cell_measurement_temperature 292(2)
_cell_measurement_theta_max 27.97
_cell_measurement_theta_min 0.92
_cell_volume 905.90(7)
_computing_cell_refinement SMART
_computing_data_collection 'SMART (Bruker, 1998)'
_computing_data_reduction 'SAINT (Bruker, 1998)'
_computing_molecular_graphics 'Ortep-3 for Windows (Farrugia, 1997) and CAMERON (Watkin et al., 1993)'
_computing_publication_material 'PLATON (Spek, 2003)'
_computing_structure_refinement 'SHELXL-97 (Sheldrick, 1997)'
_computing_structure_solution 'SHELXTL V6.14 (Bruker, 2000)'
_diffrn_ambient_temperature 292(2)
_diffrn_measured_fraction_theta_full 0.998
_diffrn_measured_fraction_theta_max 0.998
_diffrn_measurement_device_type 'Bruker SMART CCD area detector'
_diffrn_measurement_method '\f and \w scans'
_diffrn_radiation_monochromator graphite
_diffrn_radiation_probe x-ray
_diffrn_radiation_source 'fine-focus sealed tube'
_diffrn_radiation_type MoK\a
_diffrn_radiation_wavelength 0.71073
_diffrn_reflns_av_R_equivalents 0.0270
_diffrn_reflns_av_sigmaI/netI 0.0188
_diffrn_reflns_limit_h_max 9
_diffrn_reflns_limit_h_min -9
_diffrn_reflns_limit_k_max 13
_diffrn_reflns_limit_k_min -13
_diffrn_reflns_limit_l_max 14
_diffrn_reflns_limit_l_min -14
_diffrn_reflns_number 18202
_diffrn_reflns_reduction_process
;
;
_diffrn_reflns_theta_full 25.99
_diffrn_reflns_theta_max 25.99
_diffrn_reflns_theta_min 3.59
_exptl_absorpt_coefficient_mu 0.208
_exptl_absorpt_correction_T_max 0.9440
_exptl_absorpt_correction_T_min 0.9077
_exptl_absorpt_correction_type multi-scan
_exptl_absorpt_process_details 'SADABS, (Sheldrick, 1996'
_exptl_crystal_colour colorless
_exptl_crystal_density_diffrn 1.343
_exptl_crystal_density_method 'Not Measured'
_exptl_crystal_description block
_exptl_crystal_F_000 388
_exptl_crystal_size_max 0.42
_exptl_crystal_size_mid 0.32
_exptl_crystal_size_min 0.28
_refine_diff_density_max 0.218
_refine_diff_density_min -0.212
_refine_diff_density_rms 0.041
_refine_ls_extinction_method none
_refine_ls_goodness_of_fit_ref 1.115
_refine_ls_hydrogen_treatment constr
_refine_ls_matrix_type full
_refine_ls_number_parameters 231
_refine_ls_number_reflns 3553
_refine_ls_number_restraints 0
_refine_ls_restrained_S_all 1.115
_refine_ls_R_factor_all 0.0457
_refine_ls_R_factor_gt 0.0372
_refine_ls_shift/su_max 0.001
_refine_ls_shift/su_mean 0.000
_refine_ls_structure_factor_coef Fsqd
_refine_ls_weighting_details 'calc w=1/[\s^2^(Fo^2^)+(0.0552P)^2^+0.1764P] where P=(Fo^2^+2Fc^2^)/3'
_refine_ls_weighting_scheme calc
_refine_ls_wR_factor_gt 0.1053
_refine_ls_wR_factor_ref 0.1084
_reflns_number_gt 2942
_reflns_number_total 3553
_reflns_threshold_expression >2sigma(I)
_cod_data_source_file b919648j.txt
_cod_data_source_block s234oc
_cod_depositor_comments
;
The following automatic conversions were performed:

'_symmetry_cell_setting' value 'Triclinic' changed to 'triclinic'
according to /home/saulius/struct/CIF-dictionaries/cif_core.dic
dictionary named 'cif_core.dic' version 2.4.2 from 2011-04-26.

Automatic conversion script
Id: cif_fix_values 1891 2012-01-12 08:04:46Z andrius 
;
_cod_database_code 7212100

loop_
_symmetry_equiv_pos_site_id
_symmetry_equiv_pos_as_xyz
1 x,y,z
2 -x,-y,-z

loop_
_atom_site_label
_atom_site_type_symbol
_atom_site_fract_x
_atom_site_fract_y
_atom_site_fract_z
_atom_site_U_iso_or_equiv
_atom_site_adp_type
_atom_site_occupancy
_atom_site_symmetry_multiplicity
_atom_site_calc_flag
_atom_site_refinement_flags
S1 S 1.29885(6) 0.38119(5) 0.46520(4) 0.04382(15) Uani 1 1 d .
N2 N 1.07583(18) 0.52194(13) 0.65641(11) 0.0344(3) Uani 1 1 d .
H2N H 0.9872 0.5223 0.6286 0.041 Uiso 1 1 calc R
C1 C 1.2450(2) 0.44938(16) 0.59901(13) 0.0343(3) Uani 1 1 d .
O5 O 0.65644(16) 0.77746(12) 0.78368(11) 0.0464(3) Uani 1 1 d .
O3 O 0.82617(16) 1.15821(11) 0.64500(11) 0.0486(3) Uani 1 1 d .
C9 C 0.9759(2) 0.75140(15) 0.73283(12) 0.0309(3) Uani 1 1 d .
C4 C 1.0241(2) 0.60239(15) 0.76355(13) 0.0316(3) Uani 1 1 d .
H4 H 0.9143 0.5892 0.8169 0.038 Uiso 1 1 calc R
O4 O 0.56404(15) 1.05238(12) 0.73752(11) 0.0454(3) Uani 1 1 d .
N1 N 1.37906(19) 0.42875(16) 0.65609(12) 0.0454(4) Uani 1 1 d .
H1N H 1.4910 0.3848 0.6192 0.055 Uiso 1 1 calc R
O2 O 0.95430(17) 0.67214(12) 0.98480(10) 0.0476(3) Uani 1 1 d .
C11 C 0.7461(2) 0.97024(15) 0.71999(13) 0.0342(3) Uani 1 1 d .
C10 C 0.7917(2) 0.83414(15) 0.74800(13) 0.0328(3) Uani 1 1 d .
C5 C 1.1359(3) 0.60265(17) 0.94560(14) 0.0431(4) Uani 1 1 d .
C13 C 1.0683(2) 0.94251(16) 0.65666(15) 0.0389(4) Uani 1 1 d .
H13 H 1.1620 0.9778 0.6255 0.047 Uiso 1 1 calc R
C14 C 1.1118(2) 0.80759(16) 0.68676(14) 0.0362(4) Uani 1 1 d .
H14 H 1.2352 0.7534 0.6758 0.043 Uiso 1 1 calc R
C3 C 1.1790(2) 0.55345(15) 0.82495(13) 0.0337(3) Uani 1 1 d .
C12 C 0.8856(2) 1.02470(15) 0.67294(14) 0.0358(4) Uani 1 1 d .
C2 C 1.3487(2) 0.47344(16) 0.76956(14) 0.0374(4) Uani 1 1 d .
C15 C 0.9638(3) 1.21794(18) 0.59575(17) 0.0492(4) Uani 1 1 d .
H15A H 1.0332 1.2131 0.6516 0.074 Uiso 1 1 calc R
H15B H 0.9054 1.3105 0.5772 0.074 Uiso 1 1 calc R
H15C H 1.0455 1.1704 0.5254 0.074 Uiso 1 1 calc R
O1 O 1.2416(2) 0.58596(19) 1.00499(13) 0.0803(5) Uani 1 1 d .
C8 C 1.5187(3) 0.4226(2) 0.81418(17) 0.0557(5) Uani 1 1 d .
H8A H 1.4865 0.4456 0.8959 0.084 Uiso 1 1 calc R
H8B H 1.6061 0.4630 0.7701 0.084 Uiso 1 1 calc R
H8C H 1.5724 0.3265 0.8052 0.084 Uiso 1 1 calc R
C6 C 0.8961(3) 0.7446(2) 1.09470(16) 0.0568(5) Uani 1 1 d .
H6A H 0.9625 0.6899 1.1498 0.068 Uiso 1 1 calc R
H6B H 0.7652 0.7631 1.1289 0.068 Uiso 1 1 calc R
C17 C 0.5371(3) 0.8125(3) 0.8987(2) 0.0780(7) Uani 1 1 d .
H17A H 0.6038 0.7700 0.9563 0.117 Uiso 1 1 calc R
H17B H 0.4343 0.7825 0.9087 0.117 Uiso 1 1 calc R
H17C H 0.4927 0.9084 0.9085 0.117 Uiso 1 1 calc R
C16 C 0.4947(3) 1.0563(3) 0.6389(2) 0.0720(6) Uani 1 1 d .
H16A H 0.5672 1.0881 0.5716 0.108 Uiso 1 1 calc R
H16B H 0.3685 1.1160 0.6549 0.108 Uiso 1 1 calc R
H16C H 0.5011 0.9676 0.6233 0.108 Uiso 1 1 calc R
C7 C 0.9330(4) 0.8725(2) 1.0738(2) 0.0873(8) Uani 1 1 d .
H7A H 1.0639 0.8538 1.0515 0.131 Uiso 1 1 calc R
H7B H 0.8784 0.9256 1.1444 0.131 Uiso 1 1 calc R
H7C H 0.8806 0.9212 1.0118 0.131 Uiso 1 1 calc R

loop_
_atom_site_aniso_label
_atom_site_aniso_U_11
_atom_site_aniso_U_22
_atom_site_aniso_U_33
_atom_site_aniso_U_23
_atom_site_aniso_U_13
_atom_site_aniso_U_12
S1 0.0454(3) 0.0520(3) 0.0337(2) -0.00726(18) -0.01265(18) -0.0127(2)
N2 0.0352(7) 0.0356(7) 0.0369(7) -0.0033(5) -0.0174(6) -0.0106(6)
C1 0.0386(9) 0.0350(8) 0.0337(8) 0.0036(6) -0.0131(7) -0.0161(7)
O5 0.0357(6) 0.0483(7) 0.0572(7) 0.0022(6) -0.0073(5) -0.0209(5)
O3 0.0450(7) 0.0296(6) 0.0662(8) 0.0022(5) -0.0089(6) -0.0117(5)
C9 0.0331(8) 0.0329(8) 0.0281(7) -0.0008(6) -0.0105(6) -0.0109(6)
C4 0.0342(8) 0.0324(8) 0.0298(7) 0.0004(6) -0.0104(6) -0.0118(6)
O4 0.0310(6) 0.0426(7) 0.0534(7) -0.0027(5) -0.0089(5) -0.0027(5)
N1 0.0317(7) 0.0650(10) 0.0376(7) -0.0112(7) -0.0114(6) -0.0097(7)
O2 0.0531(8) 0.0513(7) 0.0353(6) -0.0091(5) -0.0095(5) -0.0137(6)
C11 0.0292(8) 0.0350(8) 0.0351(8) -0.0043(6) -0.0073(6) -0.0068(6)
C10 0.0323(8) 0.0380(8) 0.0306(7) -0.0018(6) -0.0079(6) -0.0148(7)
C5 0.0524(11) 0.0428(10) 0.0375(9) 0.0004(7) -0.0181(8) -0.0158(8)
C13 0.0348(8) 0.0387(9) 0.0457(9) -0.0003(7) -0.0079(7) -0.0174(7)
C14 0.0301(8) 0.0360(8) 0.0418(9) -0.0013(7) -0.0106(7) -0.0092(7)
C3 0.0405(9) 0.0328(8) 0.0320(8) 0.0038(6) -0.0160(7) -0.0136(7)
C12 0.0389(9) 0.0291(8) 0.0384(8) -0.0026(6) -0.0097(7) -0.0103(7)
C2 0.0393(9) 0.0420(9) 0.0349(8) 0.0023(7) -0.0170(7) -0.0138(7)
C15 0.0577(11) 0.0371(9) 0.0561(11) 0.0051(8) -0.0140(9) -0.0221(8)
O1 0.0688(10) 0.1124(13) 0.0571(9) -0.0271(8) -0.0381(8) -0.0051(9)
C8 0.0440(10) 0.0696(13) 0.0527(11) -0.0052(9) -0.0251(9) -0.0080(9)
C6 0.0771(14) 0.0523(11) 0.0379(9) -0.0101(8) -0.0034(9) -0.0245(10)
C17 0.0602(13) 0.0936(18) 0.0681(14) 0.0099(13) 0.0108(11) -0.0353(13)
C16 0.0489(12) 0.0851(17) 0.0759(15) 0.0028(12) -0.0320(11) -0.0050(11)
C7 0.121(2) 0.0606(14) 0.0755(16) -0.0181(12) 0.0026(15) -0.0417(15)

loop_
_atom_type_symbol
_atom_type_description
_atom_type_scat_dispersion_real
_atom_type_scat_dispersion_imag
_atom_type_scat_source
S S 0.1246 0.1234 'International Tables Vol C Tables 4.2.6.8 and 6.1.1.4'
O O 0.0106 0.0060 'International Tables Vol C Tables 4.2.6.8 and 6.1.1.4'
N N 0.0061 0.0033 'International Tables Vol C Tables 4.2.6.8 and 6.1.1.4'
H H 0.0000 0.0000 'International Tables Vol C Tables 4.2.6.8 and 6.1.1.4'
C C 0.0033 0.0016 'International Tables Vol C Tables 4.2.6.8 and 6.1.1.4'

loop_
_geom_angle_atom_site_label_1
_geom_angle_atom_site_label_2
_geom_angle_atom_site_label_3
_geom_angle
C1 N2 C4 126.34(13)
C1 N2 H2N 116.8
C4 N2 H2N 116.8
N2 C1 N1 115.78(14)
N2 C1 S1 124.00(12)
N1 C1 S1 120.20(12)
C10 O5 C17 116.44(15)
C12 O3 C15 117.37(13)
C14 C9 C10 118.34(14)
C14 C9 C4 121.50(13)
C10 C9 C4 120.14(13)
N2 C4 C3 109.87(12)
N2 C4 C9 110.14(11)
C3 C4 C9 111.99(12)
N2 C4 H4 108.2
C3 C4 H4 108.2
C9 C4 H4 108.2
C11 O4 C16 112.67(14)
C1 N1 C2 125.07(14)
C1 N1 H1N 117.5
C2 N1 H1N 117.5
C5 O2 C6 116.68(14)
O4 C11 C10 120.50(14)
O4 C11 C12 119.41(14)
C10 C11 C12 120.10(14)
O5 C10 C11 120.33(13)
O5 C10 C9 118.93(13)
C11 C10 C9 120.60(14)
O1 C5 O2 122.03(16)
O1 C5 C3 127.33(17)
O2 C5 C3 110.64(14)
C12 C13 C14 119.98(14)
C12 C13 H13 120.0
C14 C13 H13 120.0
C13 C14 C9 121.60(14)
C13 C14 H14 119.2
C9 C14 H14 119.2
C2 C3 C5 121.95(14)
C2 C3 C4 121.09(14)
C5 C3 C4 116.91(14)
O3 C12 C13 125.24(14)
O3 C12 C11 115.39(14)
C13 C12 C11 119.36(14)
C3 C2 N1 118.92(14)
C3 C2 C8 128.05(15)
N1 C2 C8 113.03(14)
O3 C15 H15A 109.5
O3 C15 H15B 109.5
H15A C15 H15B 109.5
O3 C15 H15C 109.5
H15A C15 H15C 109.5
H15B C15 H15C 109.5
C2 C8 H8A 109.5
C2 C8 H8B 109.5
H8A C8 H8B 109.5
C2 C8 H8C 109.5
H8A C8 H8C 109.5
H8B C8 H8C 109.5
O2 C6 C7 110.00(16)
O2 C6 H6A 109.7
C7 C6 H6A 109.7
O2 C6 H6B 109.7
C7 C6 H6B 109.7
H6A C6 H6B 108.2
O5 C17 H17A 109.5
O5 C17 H17B 109.5
H17A C17 H17B 109.5
O5 C17 H17C 109.5
H17A C17 H17C 109.5
H17B C17 H17C 109.5
O4 C16 H16A 109.5
O4 C16 H16B 109.5
H16A C16 H16B 109.5
O4 C16 H16C 109.5
H16A C16 H16C 109.5
H16B C16 H16C 109.5
C6 C7 H7A 109.5
C6 C7 H7B 109.5
H7A C7 H7B 109.5
C6 C7 H7C 109.5
H7A C7 H7C 109.5
H7B C7 H7C 109.5

loop_
_geom_bond_atom_site_label_1
_geom_bond_atom_site_label_2
_geom_bond_distance
S1 C1 1.6838(16)
N2 C1 1.321(2)
N2 C4 1.4745(18)
N2 H2N 0.8600
C1 N1 1.364(2)
O5 C10 1.3738(18)
O5 C17 1.425(2)
O3 C12 1.3656(18)
O3 C15 1.429(2)
C9 C14 1.386(2)
C9 C10 1.395(2)
C9 C4 1.524(2)
C4 C3 1.516(2)
C4 H4 0.9800
O4 C11 1.3773(18)
O4 C16 1.413(2)
N1 C2 1.394(2)
N1 H1N 0.8600
O2 C5 1.346(2)
O2 C6 1.450(2)
C11 C10 1.391(2)
C11 C12 1.399(2)
C5 O1 1.199(2)
C5 C3 1.473(2)
C13 C12 1.383(2)
C13 C14 1.386(2)
C13 H13 0.9300
C14 H14 0.9300
C3 C2 1.341(2)
C2 C8 1.497(2)
C15 H15A 0.9600
C15 H15B 0.9600
C15 H15C 0.9600
C8 H8A 0.9600
C8 H8B 0.9600
C8 H8C 0.9600
C6 C7 1.477(3)
C6 H6A 0.9700
C6 H6B 0.9700
C17 H17A 0.9600
C17 H17B 0.9600
C17 H17C 0.9600
C16 H16A 0.9600
C16 H16B 0.9600
C16 H16C 0.9600
C7 H7A 0.9600
C7 H7B 0.9600
C7 H7C 0.9600

loop_
_geom_torsion_atom_site_label_1
_geom_torsion_atom_site_label_2
_geom_torsion_atom_site_label_3
_geom_torsion_atom_site_label_4
_geom_torsion
C4 N2 C1 N1 12.3(2)
C4 N2 C1 S1 -169.14(11)
C1 N2 C4 C3 -20.3(2)
C1 N2 C4 C9 103.49(16)
C14 C9 C4 N2 -79.98(17)
C10 C9 C4 N2 98.40(15)
C14 C9 C4 C3 42.61(19)
C10 C9 C4 C3 -139.02(14)
N2 C1 N1 C2 2.6(2)
S1 C1 N1 C2 -176.01(13)
C16 O4 C11 C10 -89.10(19)
C16 O4 C11 C12 90.51(19)
C17 O5 C10 C11 -72.2(2)
C17 O5 C10 C9 112.05(18)
O4 C11 C10 O5 5.8(2)
C12 C11 C10 O5 -173.83(14)
O4 C11 C10 C9 -178.54(13)
C12 C11 C10 C9 1.9(2)
C14 C9 C10 O5 174.31(13)
C4 C9 C10 O5 -4.1(2)
C14 C9 C10 C11 -1.4(2)
C4 C9 C10 C11 -179.86(13)
C6 O2 C5 O1 9.7(3)
C6 O2 C5 C3 -170.51(13)
C12 C13 C14 C9 0.3(2)
C10 C9 C14 C13 0.3(2)
C4 C9 C14 C13 178.75(14)
O1 C5 C3 C2 4.5(3)
O2 C5 C3 C2 -175.24(14)
O1 C5 C3 C4 -172.88(18)
O2 C5 C3 C4 7.4(2)
N2 C4 C3 C2 15.2(2)
C9 C4 C3 C2 -107.59(16)
N2 C4 C3 C5 -167.42(13)
C9 C4 C3 C5 69.84(17)
C15 O3 C12 C13 -0.5(2)
C15 O3 C12 C11 -179.49(14)
C14 C13 C12 O3 -178.95(15)
C14 C13 C12 C11 0.1(2)
O4 C11 C12 O3 -1.7(2)
C10 C11 C12 O3 177.96(13)
O4 C11 C12 C13 179.24(14)
C10 C11 C12 C13 -1.1(2)
C5 C3 C2 N1 178.93(14)
C4 C3 C2 N1 -3.8(2)
C5 C3 C2 C8 -1.0(3)
C4 C3 C2 C8 176.28(16)
C1 N1 C2 C3 -6.5(3)
C1 N1 C2 C8 173.46(16)
C5 O2 C6 C7 79.7(2)
